data_7101968
loop_
_publ_author_name
'Zhang, Jing'
'Gembicky, Milan'
'Messerschmidt, Marc'
'Coppens, Philip'

_publ_section_title
;
 Hydrogen-bond quenching of photodecarbonylation in the solid state and
 recovery of reactivity by co-crystallization
;
_journal_coden_ASTM CHCOFS
_journal_issue 23
_journal_name_full
;
 Chemical Communications (Cambridge, United Kingdom)
;
_journal_page_first 2399
_journal_page_last 2401
_journal_paper_doi 10.1039/b700073a
_journal_year 2007
_chemical_formula_sum 'C31 H40 O5'
_chemical_formula_weight 492.63
_chemical_name_common HOTMK-biscyclohexanone
_space_group_IT_number 2
_symmetry_cell_setting triclinic
_symmetry_space_group_name_Hall '-P 1'
_symmetry_space_group_name_H-M 'P -1'
_atom_sites_solution_hydrogens geom
_atom_sites_solution_primary direct
_atom_sites_solution_secondary difmap
_audit_creation_method SHELXL-97
_cell_angle_alpha 109.2590(10)
_cell_angle_beta 92.6450(10)
_cell_angle_gamma 90.7540(10)
_cell_formula_units_Z 2
_cell_length_a 7.74590(10)
_cell_length_b 11.0192(2)
_cell_length_c 16.6519(3)
_cell_measurement_reflns_used 4447
_cell_measurement_temperature 90(2)
_cell_measurement_theta_max 26.359
_cell_measurement_theta_min 2.634
_cell_volume 1339.72(4)
_computing_cell_refinement 'Bruker SMART'
_computing_data_collection 'Bruker SMART'
_computing_data_reduction 'Bruker SAINT'
_computing_molecular_graphics 'Bruker SHELXTL'
_computing_publication_material 'Bruker SHELXTL'
_computing_structure_refinement 'SHELXL-97 (Sheldrick, 1997)'
_computing_structure_solution 'SHELXS-97 (Sheldrick, 1990)'
_diffrn_ambient_temperature 90(2)
_diffrn_measured_fraction_theta_full 0.999
_diffrn_measured_fraction_theta_max 0.999
_diffrn_measurement_device_type 'CCD area detector'
_diffrn_measurement_method 'phi and omega scans'
_diffrn_radiation_monochromator graphite
_diffrn_radiation_source 'fine-focus sealed tube'
_diffrn_radiation_type MoK\a
_diffrn_radiation_wavelength 0.71073
_diffrn_reflns_av_R_equivalents 0.0240
_diffrn_reflns_av_sigmaI/netI 0.0312
_diffrn_reflns_limit_h_max 9
_diffrn_reflns_limit_h_min -9
_diffrn_reflns_limit_k_max 13
_diffrn_reflns_limit_k_min -13
_diffrn_reflns_limit_l_max 20
_diffrn_reflns_limit_l_min -20
_diffrn_reflns_number 14589
_diffrn_reflns_theta_full 26.39
_diffrn_reflns_theta_max 26.39
_diffrn_reflns_theta_min 1.30
_exptl_absorpt_coefficient_mu 0.081
_exptl_absorpt_correction_T_max 0.994
_exptl_absorpt_correction_T_min 0.935
_exptl_absorpt_correction_type 'empirical SADABS'
_exptl_absorpt_process_details 'Blessing, R. (1995) Acta Crystallogr., A51, 33-38'
_exptl_crystal_colour Colorless
_exptl_crystal_density_diffrn 1.221
_exptl_crystal_density_method 'not measured'
_exptl_crystal_description block
_exptl_crystal_F_000 532
_exptl_crystal_size_max 0.09
_exptl_crystal_size_mid 0.085
_exptl_crystal_size_min 0.08
_refine_diff_density_max 0.287
_refine_diff_density_min -0.219
_refine_diff_density_rms 0.041
_refine_ls_extinction_method none
_refine_ls_goodness_of_fit_ref 1.012
_refine_ls_hydrogen_treatment mixed
_refine_ls_matrix_type full
_refine_ls_number_parameters 485
_refine_ls_number_reflns 5489
_refine_ls_number_restraints 0
_refine_ls_restrained_S_all 1.012
_refine_ls_R_factor_all 0.0527
_refine_ls_R_factor_gt 0.0376
_refine_ls_shift/su_max 0.022
_refine_ls_shift/su_mean 0.002
_refine_ls_structure_factor_coef Fsqd
_refine_ls_weighting_details 'calc w=1/[\s^2^(Fo^2^)+(0.0466P)^2^+0.3199P] where P=(Fo^2^+2Fc^2^)/3'
_refine_ls_weighting_scheme calc
_refine_ls_wR_factor_gt 0.0867
_refine_ls_wR_factor_ref 0.0942
_reflns_number_gt 4321
_reflns_number_total 5489
_reflns_threshold_expression >2sigma(I)
_cod_data_source_file b700073a.txt
_cod_data_source_block scale
_cod_original_sg_symbol_H-M P-1
_cod_database_code 7101968

loop_
_symmetry_equiv_pos_as_xyz
'x, y, z'
'-x, -y, -z'

loop_
_atom_site_label
_atom_site_type_symbol
_atom_site_fract_x
_atom_site_fract_y
_atom_site_fract_z
_atom_site_U_iso_or_equiv
_atom_site_adp_type
_atom_site_occupancy
_atom_site_symmetry_multiplicity
_atom_site_calc_flag
O1 O 0.20888(12) 0.96363(9) 0.02687(6) 0.0216(2) Uani 1 1 d
O2 O 0.73826(12) 0.77366(10) 0.30255(6) 0.0217(2) Uani 1 1 d
H2A H 0.798(2) 0.8478(17) 0.3199(11) 0.036(5) Uiso 1 1 d
O3 O -0.24061(12) 0.49997(10) -0.30473(6) 0.0231(2) Uani 1 1 d
H3A H -0.310(3) 0.5573(19) -0.3177(12) 0.048(6) Uiso 1 1 d
O4 O -0.05868(12) 0.99610(9) 0.36184(6) 0.0229(2) Uani 1 1 d
O5 O 0.45386(12) 0.33250(10) 0.34748(6) 0.0270(2) Uani 1 1 d
C1 C 0.22141(16) 0.84989(12) 0.01652(8) 0.0156(3) Uani 1 1 d
C2 C 0.30463(16) 0.76180(13) -0.06442(8) 0.0176(3) Uani 1 1 d
C3 C 0.15434(16) 0.79676(12) 0.08507(8) 0.0164(3) Uani 1 1 d
C4 C 0.43853(18) 0.67280(14) -0.04435(9) 0.0215(3) Uani 1 1 d
H4C H 0.3890(19) 0.6098(15) -0.0201(10) 0.023(4) Uiso 1 1 d
H4B H 0.496(2) 0.6235(16) -0.0971(11) 0.031(4) Uiso 1 1 d
H4A H 0.529(2) 0.7252(15) -0.0046(10) 0.029(4) Uiso 1 1 d
C5 C 0.39921(19) 0.84747(15) -0.10624(9) 0.0248(3) Uani 1 1 d
H5C H 0.497(2) 0.8957(15) -0.0673(10) 0.032(4) Uiso 1 1 d
H5B H 0.321(2) 0.9117(16) -0.1197(10) 0.030(4) Uiso 1 1 d
H5A H 0.449(2) 0.7900(15) -0.1610(11) 0.030(4) Uiso 1 1 d
C6 C 0.03122(18) 0.89429(14) 0.14021(9) 0.0221(3) Uani 1 1 d
H6C H -0.014(2) 0.8587(15) 0.1842(10) 0.031(4) Uiso 1 1 d
H6B H 0.091(2) 0.9805(15) 0.1707(10) 0.025(4) Uiso 1 1 d
H6A H -0.066(2) 0.9080(15) 0.1054(10) 0.029(4) Uiso 1 1 d
C7 C 0.05206(18) 0.66852(14) 0.04647(9) 0.0199(3) Uani 1 1 d
H7C H 0.121(2) 0.5981(15) 0.0115(10) 0.024(4) Uiso 1 1 d
H7B H 0.0066(19) 0.6425(14) 0.0936(10) 0.025(4) Uiso 1 1 d
H7A H -0.048(2) 0.6792(14) 0.0099(10) 0.026(4) Uiso 1 1 d
C8 C 0.15534(16) 0.68867(12) -0.12637(8) 0.0167(3) Uani 1 1 d
C9 C 0.01999(18) 0.75775(13) -0.14655(9) 0.0202(3) Uani 1 1 d
H9A H 0.0169(19) 0.8483(15) -0.1203(9) 0.023(4) Uiso 1 1 d
C10 C -0.11370(18) 0.69752(13) -0.20508(9) 0.0210(3) Uani 1 1 d
H10A H -0.208(2) 0.7479(15) -0.2193(10) 0.026(4) Uiso 1 1 d
C11 C -0.11445(16) 0.56475(13) -0.24493(8) 0.0177(3) Uani 1 1 d
C12 C 0.01611(17) 0.49379(13) -0.22403(8) 0.0193(3) Uani 1 1 d
H12A H 0.0158(19) 0.3995(15) -0.2525(10) 0.027(4) Uiso 1 1 d
C13 C 0.14936(17) 0.55578(13) -0.16532(8) 0.0178(3) Uani 1 1 d
H13A H 0.2407(19) 0.5065(14) -0.1516(9) 0.020(4) Uiso 1 1 d
C14 C 0.31333(16) 0.78720(12) 0.14152(8) 0.0153(3) Uani 1 1 d
C15 C 0.34725(17) 0.67858(12) 0.16418(8) 0.0166(3) Uani 1 1 d
H15A H 0.2711(18) 0.6028(14) 0.1429(9) 0.018(4) Uiso 1 1 d
C16 C 0.48848(17) 0.67559(13) 0.21789(8) 0.0178(3) Uani 1 1 d
H16A H 0.5064(19) 0.5971(15) 0.2333(9) 0.023(4) Uiso 1 1 d
C17 C 0.60182(16) 0.78113(12) 0.24928(8) 0.0165(3) Uani 1 1 d
C18 C 0.57172(17) 0.89050(13) 0.22690(8) 0.0178(3) Uani 1 1 d
H18A H 0.649(2) 0.9666(15) 0.2484(10) 0.024(4) Uiso 1 1 d
C19 C 0.42869(17) 0.89268(13) 0.17417(8) 0.0166(3) Uani 1 1 d
H19A H 0.4116(18) 0.9696(14) 0.1596(9) 0.017(4) Uiso 1 1 d
C20 C 0.09750(17) 0.98489(13) 0.37152(8) 0.0179(3) Uani 1 1 d
C21 C 0.17610(18) 0.86131(13) 0.37161(9) 0.0199(3) Uani 1 1 d
H21B H 0.2342(19) 0.8274(14) 0.3192(10) 0.021(4) Uiso 1 1 d
H21A H 0.085(2) 0.7953(15) 0.3698(9) 0.024(4) Uiso 1 1 d
C22 C 0.30660(17) 0.88071(13) 0.44757(9) 0.0181(3) Uani 1 1 d
H22B H 0.3638(19) 0.7978(14) 0.4393(9) 0.021(4) Uiso 1 1 d
H22A H 0.2403(19) 0.8993(14) 0.4999(10) 0.021(4) Uiso 1 1 d
C23 C 0.43970(16) 0.99040(12) 0.45998(8) 0.0154(3) Uani 1 1 d
H23A H 0.5129(18) 0.9676(13) 0.4105(9) 0.014(3) Uiso 1 1 d
C24 C 0.34435(17) 1.11319(13) 0.46398(9) 0.0177(3) Uani 1 1 d
H24B H 0.4265(19) 1.1863(14) 0.4698(9) 0.019(4) Uiso 1 1 d
H24A H 0.2740(18) 1.1372(13) 0.5150(9) 0.019(4) Uiso 1 1 d
C25 C 0.22432(17) 1.09430(13) 0.38432(9) 0.0193(3) Uani 1 1 d
H25A H 0.2955(19) 1.0702(14) 0.3337(10) 0.024(4) Uiso 1 1 d
H25B H 0.1620(19) 1.1733(14) 0.3877(9) 0.021(4) Uiso 1 1 d
C26 C 0.60517(17) 0.36833(13) 0.36652(8) 0.0191(3) Uani 1 1 d
C27 C 0.73998(18) 0.27942(13) 0.37943(9) 0.0225(3) Uani 1 1 d
H27B H 0.683(2) 0.1982(16) 0.3788(10) 0.028(4) Uiso 1 1 d
H27A H 0.815(2) 0.2619(16) 0.3303(11) 0.037(5) Uiso 1 1 d
C28 C 0.85285(17) 0.34377(13) 0.46098(9) 0.0192(3) Uani 1 1 d
H28B H 0.9391(19) 0.2811(14) 0.4661(9) 0.021(4) Uiso 1 1 d
H28A H 0.7780(19) 0.3646(14) 0.5115(9) 0.021(4) Uiso 1 1 d
C29 C 0.93860(16) 0.46950(12) 0.46053(8) 0.0158(3) Uani 1 1 d
H29A H 1.0060(18) 0.4497(13) 0.4093(9) 0.017(4) Uiso 1 1 d
C30 C 0.79550(18) 0.56041(13) 0.45322(9) 0.0208(3) Uani 1 1 d
H30B H 0.841(2) 0.6391(16) 0.4471(10) 0.030(4) Uiso 1 1 d
H30A H 0.729(2) 0.5837(15) 0.5062(10) 0.027(4) Uiso 1 1 d
C31 C 0.66703(18) 0.50247(14) 0.37679(9) 0.0222(3) Uani 1 1 d
H31B H 0.568(2) 0.5590(15) 0.3777(10) 0.026(4) Uiso 1 1 d
H31A H 0.725(2) 0.4935(15) 0.3237(10) 0.028(4) Uiso 1 1 d

loop_
_atom_site_aniso_label
_atom_site_aniso_U_11
_atom_site_aniso_U_22
_atom_site_aniso_U_33
_atom_site_aniso_U_23
_atom_site_aniso_U_13
_atom_site_aniso_U_12
O1 0.0264(5) 0.0163(5) 0.0225(5) 0.0076(4) -0.0028(4) -0.0008(4)
O2 0.0177(5) 0.0230(5) 0.0238(5) 0.0078(4) -0.0072(4) 0.0007(4)
O3 0.0194(5) 0.0257(5) 0.0228(5) 0.0072(4) -0.0069(4) -0.0060(4)
O4 0.0166(5) 0.0256(5) 0.0231(5) 0.0039(4) -0.0033(4) 0.0021(4)
O5 0.0199(5) 0.0310(6) 0.0313(6) 0.0134(5) -0.0080(4) -0.0059(4)
C1 0.0131(6) 0.0170(7) 0.0157(6) 0.0051(5) -0.0060(5) -0.0025(5)
C2 0.0167(7) 0.0199(7) 0.0156(6) 0.0054(5) -0.0013(5) -0.0027(5)
C3 0.0149(6) 0.0177(6) 0.0163(6) 0.0058(5) -0.0023(5) -0.0022(5)
C4 0.0157(7) 0.0250(7) 0.0204(7) 0.0033(6) -0.0023(6) 0.0014(6)
C5 0.0235(8) 0.0306(8) 0.0205(7) 0.0089(6) 0.0002(6) -0.0082(6)
C6 0.0191(7) 0.0266(8) 0.0201(7) 0.0071(6) 0.0000(6) 0.0035(6)
C7 0.0185(7) 0.0214(7) 0.0204(7) 0.0085(6) -0.0028(6) -0.0045(6)
C8 0.0168(7) 0.0199(7) 0.0137(6) 0.0061(5) 0.0007(5) -0.0020(5)
C9 0.0243(7) 0.0161(7) 0.0199(7) 0.0060(6) -0.0023(5) -0.0011(5)
C10 0.0198(7) 0.0224(7) 0.0226(7) 0.0104(6) -0.0029(5) 0.0011(6)
C11 0.0157(6) 0.0230(7) 0.0151(6) 0.0075(5) -0.0013(5) -0.0048(5)
C12 0.0195(7) 0.0180(7) 0.0179(7) 0.0026(6) 0.0008(5) -0.0010(5)
C13 0.0154(7) 0.0198(7) 0.0175(6) 0.0051(5) 0.0005(5) 0.0019(5)
C14 0.0156(6) 0.0169(6) 0.0132(6) 0.0046(5) 0.0010(5) 0.0010(5)
C15 0.0175(7) 0.0150(6) 0.0171(6) 0.0049(5) 0.0018(5) -0.0010(5)
C16 0.0193(7) 0.0171(7) 0.0183(7) 0.0072(5) 0.0020(5) 0.0038(5)
C17 0.0144(6) 0.0205(7) 0.0132(6) 0.0038(5) 0.0009(5) 0.0035(5)
C18 0.0172(7) 0.0171(7) 0.0171(6) 0.0031(5) 0.0005(5) -0.0015(5)
C19 0.0198(7) 0.0148(6) 0.0160(6) 0.0063(5) 0.0004(5) 0.0004(5)
C20 0.0181(7) 0.0224(7) 0.0098(6) 0.0011(5) -0.0017(5) 0.0013(5)
C21 0.0175(7) 0.0179(7) 0.0207(7) 0.0022(6) -0.0037(5) -0.0013(5)
C22 0.0175(7) 0.0156(7) 0.0207(7) 0.0057(6) -0.0027(5) -0.0006(5)
C23 0.0162(6) 0.0142(6) 0.0149(6) 0.0039(5) 0.0003(5) 0.0002(5)
C24 0.0178(7) 0.0159(7) 0.0189(7) 0.0055(5) -0.0025(5) -0.0006(5)
C25 0.0194(7) 0.0186(7) 0.0204(7) 0.0075(6) -0.0016(5) 0.0026(5)
C26 0.0191(7) 0.0253(7) 0.0120(6) 0.0053(5) -0.0010(5) -0.0023(5)
C27 0.0200(7) 0.0185(7) 0.0259(8) 0.0038(6) -0.0035(6) -0.0022(6)
C28 0.0166(7) 0.0168(7) 0.0240(7) 0.0067(6) -0.0031(5) -0.0001(5)
C29 0.0146(6) 0.0180(7) 0.0154(7) 0.0065(5) 0.0003(5) 0.0000(5)
C30 0.0191(7) 0.0162(7) 0.0282(8) 0.0096(6) -0.0053(6) -0.0009(5)
C31 0.0180(7) 0.0265(8) 0.0256(8) 0.0144(6) -0.0048(6) -0.0015(6)

loop_
_atom_type_symbol
_atom_type_description
_atom_type_scat_dispersion_real
_atom_type_scat_dispersion_imag
_atom_type_scat_source
C C 0.0033 0.0016 'International Tables Vol C Tables 4.2.6.8 and 6.1.1.4'
H H 0.0000 0.0000 'International Tables Vol C Tables 4.2.6.8 and 6.1.1.4'
O O 0.0106 0.0060 'International Tables Vol C Tables 4.2.6.8 and 6.1.1.4'

loop_
_geom_angle_atom_site_label_1
_geom_angle_atom_site_label_2
_geom_angle_atom_site_label_3
_geom_angle
_geom_angle_site_symmetry_1
_geom_angle_site_symmetry_3
C17 O2 H2A 109.5(11) . .
C11 O3 H3A 109.6(12) . .
O1 C1 C3 118.87(11) . .
O1 C1 C2 119.32(11) . .
C3 C1 C2 121.81(11) . .
C4 C2 C8 113.31(11) . .
C4 C2 C5 107.44(11) . .
C8 C2 C5 108.02(11) . .
C4 C2 C1 112.62(11) . .
C8 C2 C1 106.78(10) . .
C5 C2 C1 108.50(11) . .
C6 C3 C7 107.20(11) . .
C6 C3 C14 108.60(10) . .
C7 C3 C14 112.93(11) . .
C6 C3 C1 108.57(11) . .
C7 C3 C1 112.81(11) . .
C14 C3 C1 106.61(10) . .
C2 C4 H4C 113.8(9) . .
C2 C4 H4B 109.9(9) . .
H4C C4 H4B 107.7(13) . .
C2 C4 H4A 109.1(9) . .
H4C C4 H4A 109.1(12) . .
H4B C4 H4A 107.0(13) . .
C2 C5 H5C 109.5(9) . .
C2 C5 H5B 112.6(9) . .
H5C C5 H5B 108.4(13) . .
C2 C5 H5A 108.7(9) . .
H5C C5 H5A 108.2(12) . .
H5B C5 H5A 109.3(13) . .
C3 C6 H6C 108.4(9) . .
C3 C6 H6B 112.0(9) . .
H6C C6 H6B 108.7(12) . .
C3 C6 H6A 110.6(9) . .
H6C C6 H6A 108.9(13) . .
H6B C6 H6A 108.1(13) . .
C3 C7 H7C 113.8(9) . .
C3 C7 H7B 108.8(9) . .
H7C C7 H7B 108.3(12) . .
C3 C7 H7A 109.9(9) . .
H7C C7 H7A 107.7(12) . .
H7B C7 H7A 108.3(12) . .
C13 C8 C9 117.58(12) . .
C13 C8 C2 123.20(12) . .
C9 C8 C2 119.20(11) . .
C10 C9 C8 121.68(13) . .
C10 C9 H9A 117.8(9) . .
C8 C9 H9A 120.6(9) . .
C9 C10 C11 119.66(13) . .
C9 C10 H10A 120.8(9) . .
C11 C10 H10A 119.5(9) . .
O3 C11 C12 117.91(12) . .
O3 C11 C10 122.47(12) . .
C12 C11 C10 119.61(12) . .
C11 C12 C13 119.94(12) . .
C11 C12 H12A 119.6(9) . .
C13 C12 H12A 120.5(9) . .
C8 C13 C12 121.47(12) . .
C8 C13 H13A 118.7(9) . .
C12 C13 H13A 119.8(9) . .
C15 C14 C19 117.29(12) . .
C15 C14 C3 123.20(11) . .
C19 C14 C3 119.48(11) . .
C16 C15 C14 121.44(12) . .
C16 C15 H15A 118.3(8) . .
C14 C15 H15A 120.3(8) . .
C17 C16 C15 120.33(12) . .
C17 C16 H16A 120.9(9) . .
C15 C16 H16A 118.8(9) . .
O2 C17 C16 118.03(12) . .
O2 C17 C18 122.62(12) . .
C16 C17 C18 119.34(12) . .
C19 C18 C17 119.64(12) . .
C19 C18 H18A 119.3(9) . .
C17 C18 H18A 121.1(9) . .
C18 C19 C14 121.95(12) . .
C18 C19 H19A 117.7(8) . .
C14 C19 H19A 120.3(8) . .
O4 C20 C25 122.30(12) . .
O4 C20 C21 122.78(12) . .
C25 C20 C21 114.92(11) . .
C20 C21 C22 112.30(11) . .
C20 C21 H21B 107.1(9) . .
C22 C21 H21B 109.5(9) . .
C20 C21 H21A 111.2(9) . .
C22 C21 H21A 110.8(9) . .
H21B C21 H21A 105.7(12) . .
C23 C22 C21 113.87(11) . .
C23 C22 H22B 111.3(8) . .
C21 C22 H22B 107.6(8) . .
C23 C22 H22A 108.9(8) . .
C21 C22 H22A 107.8(8) . .
H22B C22 H22A 107.2(12) . .
C22 C23 C24 109.02(11) . .
C22 C23 C23 111.24(13) . 2_676
C24 C23 C23 111.97(13) . 2_676
C22 C23 H23A 108.7(8) . .
C24 C23 H23A 108.6(8) . .
C23 C23 H23A 107.2(8) 2_676 .
C23 C24 C25 112.04(11) . .
C23 C24 H24B 111.7(8) . .
C25 C24 H24B 108.0(8) . .
C23 C24 H24A 108.2(8) . .
C25 C24 H24A 108.9(8) . .
H24B C24 H24A 107.9(11) . .
C20 C25 C24 110.80(11) . .
C20 C25 H25A 106.6(9) . .
C24 C25 H25A 108.4(9) . .
C20 C25 H25B 109.8(9) . .
C24 C25 H25B 111.6(8) . .
H25A C25 H25B 109.5(12) . .
O5 C26 C27 121.65(13) . .
O5 C26 C31 122.26(13) . .
C27 C26 C31 116.09(12) . .
C26 C27 C28 111.09(11) . .
C26 C27 H27B 109.2(9) . .
C28 C27 H27B 112.8(9) . .
C26 C27 H27A 106.1(10) . .
C28 C27 H27A 108.0(10) . .
H27B C27 H27A 109.4(13) . .
C29 C28 C27 111.78(11) . .
C29 C28 H28B 111.8(8) . .
C27 C28 H28B 107.5(9) . .
C29 C28 H28A 107.9(8) . .
C27 C28 H28A 109.0(8) . .
H28B C28 H28A 108.8(12) . .
C28 C29 C30 108.03(11) . .
C28 C29 C29 112.21(13) . 2_766
C30 C29 C29 111.89(13) . 2_766
C28 C29 H29A 107.8(8) . .
C30 C29 H29A 108.2(8) . .
C29 C29 H29A 108.6(8) 2_766 .
C29 C30 C31 113.79(11) . .
C29 C30 H30B 112.2(9) . .
C31 C30 H30B 105.7(9) . .
C29 C30 H30A 108.8(9) . .
C31 C30 H30A 107.7(9) . .
H30B C30 H30A 108.4(13) . .
C26 C31 C30 113.66(11) . .
C26 C31 H31B 110.9(9) . .
C30 C31 H31B 111.9(9) . .
C26 C31 H31A 104.2(9) . .
C30 C31 H31A 109.3(9) . .
H31B C31 H31A 106.3(12) . .

loop_
_geom_bond_atom_site_label_1
_geom_bond_atom_site_label_2
_geom_bond_distance
_geom_bond_site_symmetry_2
O1 C1 1.2133(15) .
O2 C17 1.3692(15) .
O2 H2A 0.889(19) .
O3 C11 1.3708(15) .
O3 H3A 0.91(2) .
O4 C20 1.2264(16) .
O5 C26 1.2252(16) .
C1 C3 1.5502(17) .
C1 C2 1.5518(18) .
C2 C4 1.5363(19) .
C2 C8 1.5388(17) .
C2 C5 1.5412(19) .
C3 C6 1.5377(18) .
C3 C7 1.5368(18) .
C3 C14 1.5406(17) .
C4 H4C 0.992(16) .
C4 H4B 0.995(17) .
C4 H4A 0.977(17) .
C5 H5C 0.997(17) .
C5 H5B 1.013(16) .
C5 H5A 1.020(16) .
C6 H6C 1.010(17) .
C6 H6B 1.013(16) .
C6 H6A 0.971(16) .
C7 H7C 0.984(16) .
C7 H7B 0.997(16) .
C7 H7A 0.994(16) .
C8 C13 1.3915(18) .
C8 C9 1.3959(18) .
C9 C10 1.3873(19) .
C9 H9A 0.949(15) .
C10 C11 1.3928(19) .
C10 H10A 0.991(16) .
C11 C12 1.3868(19) .
C12 C13 1.3912(18) .
C12 H12A 0.989(16) .
C13 H13A 0.962(15) .
C14 C15 1.3932(18) .
C14 C19 1.3986(18) .
C15 C16 1.3884(18) .
C15 H15A 0.972(15) .
C16 C17 1.3880(19) .
C16 H16A 0.990(15) .
C17 C18 1.3934(18) .
C18 C19 1.3869(18) .
C18 H18A 0.979(16) .
C19 H19A 0.965(15) .
C20 C25 1.4980(19) .
C20 C21 1.4993(19) .
C21 C22 1.5380(18) .
C21 H21B 0.965(15) .
C21 H21A 0.999(16) .
C22 C23 1.5328(18) .
C22 H22B 0.992(15) .
C22 H22A 0.995(15) .
C23 C24 1.5336(18) .
C23 C23 1.545(2) 2_676
C23 H23A 0.987(14) .
C24 C25 1.5382(18) .
C24 H24B 0.997(15) .
C24 H24A 0.993(15) .
C25 H25A 0.992(16) .
C25 H25B 0.987(15) .
C26 C27 1.4972(19) .
C26 C31 1.5002(19) .
C27 C28 1.5330(19) .
C27 H27B 0.988(16) .
C27 H27A 0.992(18) .
C28 C29 1.5309(18) .
C28 H28B 0.988(15) .
C28 H28A 1.008(15) .
C29 C30 1.5311(18) .
C29 C29 1.539(2) 2_766
C29 H29A 0.985(14) .
C30 C31 1.5323(19) .
C30 H30B 0.970(17) .
C30 H30A 1.004(16) .
C31 H31B 0.991(16) .
C31 H31A 0.987(16) .
